data_4033855
loop_
_publ_author_name
'Usuki, Tsukasa'
'Uchida, Hikaru'
'Omoto, Kenichiro'
'Yamanoi, Yoshinori'
'Yamada, Ayano'
'Iwamura, Munetaka'
'Nozaki, Koichi'
'Nishihara, Hiroshi'

_publ_section_title
;
 Enhancement of the Photofunction of Phosphorescent Pt(II) Cyclometalated
 Complexes Driven by Substituents: Solid-State Luminescence and Circularly
 Polarized Luminescence.
;
_journal_issue 17
_journal_name_full 'The Journal of organic chemistry'
_journal_page_first 10749
_journal_page_last 10756
_journal_paper_doi 10.1021/acs.joc.9b01285
_journal_volume 84
_journal_year 2019
_chemical_formula_moiety 'C23 H23 N O2 Pt S'
_chemical_formula_sum 'C23 H23 N O2 Pt S'
_chemical_formula_weight 572.59
_space_group_crystal_system monoclinic
_space_group_IT_number 14
_space_group_name_Hall '-P 2ybc'
_space_group_name_H-M_alt 'P 1 21/c 1'
_atom_sites_solution_hydrogens geom
_atom_sites_solution_primary direct
_atom_sites_solution_secondary difmap
_cell_angle_alpha 90.0000
_cell_angle_beta 105.277(8)
_cell_angle_gamma 90.0000
_cell_formula_units_Z 4
_cell_length_a 13.706(10)
_cell_length_b 12.365(8)
_cell_length_c 12.403(9)
_cell_measurement_reflns_used 5443
_cell_measurement_temperature 273
_cell_measurement_theta_max 27.49
_cell_measurement_theta_min 3.06
_cell_volume 2028(2)
_computing_cell_refinement 'CrystalClear-SM Expert 2.0 r3'
_computing_data_collection 'CrystalClear-SM Expert 2.0 r3 (Rigaku, 2009)'
_computing_data_reduction 'CrystalClear-SM Expert 2.0 r3'
_computing_molecular_graphics 'CrystalStructure 4.2.4'
_computing_publication_material 'CrystalStructure 4.2.4 (Rigaku, 2016)'
_computing_structure_refinement 'SHELXL Version 2014/3 (Sheldrick, 2008)'
_computing_structure_solution 'SHELXS97 (Sheldrick, 2008)'
_diffrn_ambient_temperature 273
_diffrn_detector_area_resol_mean 29.257
_diffrn_measured_fraction_theta_full 0.997
_diffrn_measured_fraction_theta_max 0.989
_diffrn_measurement_device_type 'Rigaku Saturn70'
_diffrn_measurement_method \w
_diffrn_radiation_type 'Mo K\a'
_diffrn_radiation_wavelength 0.71075
_diffrn_reflns_av_R_equivalents 0.0553
_diffrn_reflns_Laue_measured_fraction_full 0.997
_diffrn_reflns_Laue_measured_fraction_max 0.989
_diffrn_reflns_limit_h_max 15
_diffrn_reflns_limit_h_min -17
_diffrn_reflns_limit_k_max 15
_diffrn_reflns_limit_k_min -11
_diffrn_reflns_limit_l_max 16
_diffrn_reflns_limit_l_min -16
_diffrn_reflns_number 15357
_diffrn_reflns_point_group_measured_fraction_full 0.997
_diffrn_reflns_point_group_measured_fraction_max 0.989
_diffrn_reflns_theta_full 25.242
_diffrn_reflns_theta_max 27.524
_diffrn_reflns_theta_min 3.061
_diffrn_standards_number 0
_exptl_absorpt_coefficient_mu 7.014
_exptl_absorpt_correction_T_max 0.932
_exptl_absorpt_correction_T_min 0.770
_exptl_absorpt_correction_type multi-scan
_exptl_absorpt_process_details 'REQAB (Rigaku, 1998)'
_exptl_crystal_colour orange
_exptl_crystal_density_diffrn 1.875
_exptl_crystal_density_method 'not measured'
_exptl_crystal_description platelet
_exptl_crystal_F_000 1112.00
_exptl_crystal_size_max 0.100
_exptl_crystal_size_mid 0.100
_exptl_crystal_size_min 0.010
_refine_diff_density_max 2.37
_refine_diff_density_min -2.93
_refine_ls_extinction_method none
_refine_ls_goodness_of_fit_ref 1.072
_refine_ls_hydrogen_treatment constr
_refine_ls_number_parameters 253
_refine_ls_number_reflns 4605
_refine_ls_number_restraints 0
_refine_ls_R_factor_all 0.0629
_refine_ls_R_factor_gt 0.0527
_refine_ls_shift/su_max 0.001
_refine_ls_structure_factor_coef Fsqd
_refine_ls_weighting_details 'w = 1/[\s^2^(Fo^2^)+(0.0465P)^2^+19.5968P] where P=(Fo^2^+2Fc^2^)/3'
_refine_ls_weighting_scheme calc
_refine_ls_wR_factor_gt 0.1114
_refine_ls_wR_factor_ref 0.1184
_reflns_Friedel_coverage 0.000
_reflns_number_gt 4003
_reflns_number_total 4605
_reflns_threshold_expression F^2^>2.0\s(F^2^)
_cod_data_source_file jo9b01285_si_002.cif
_cod_data_source_block 181022usuk_C4_1
_cod_database_code 4033855
_shelxl_version_number 2014-3

loop_
_space_group_symop_id
_space_group_symop_operation_xyz
1 +X,+Y,+Z
2 -X,1/2+Y,1/2-Z
3 -X,-Y,-Z
4 +X,-1/2-Y,-1/2+Z

loop_
_atom_site_label
_atom_site_type_symbol
_atom_site_fract_x
_atom_site_fract_y
_atom_site_fract_z
_atom_site_U_iso_or_equiv
_atom_site_adp_type
_atom_site_occupancy
_atom_site_site_symmetry_order
_atom_site_calc_flag
_atom_site_refinement_flags_posn
_atom_site_refinement_flags_adp
Pt1 Pt 0.63319(2) 0.57120(2) 0.19989(2) 0.01825(11) Uani 1 1 d . .
S1 S 0.82701(15) 0.76676(16) 0.04121(17) 0.0217(4) Uani 1 1 d . .
O15 O 0.4992(4) 0.5079(4) 0.2239(5) 0.0207(11) Uani 1 1 d . .
O16 O 0.7178(4) 0.5144(4) 0.3461(4) 0.0215(12) Uani 1 1 d . .
N1 N 0.5610(5) 0.6369(5) 0.0526(5) 0.0178(13) Uani 1 1 d . .
C1 C 0.4606(6) 0.6333(6) 0.0052(7) 0.0218(16) Uani 1 1 d . .
H1 H 0.4205 0.5921 0.0394 0.026 Uiso 1 1 calc R U
C2 C 0.4146(6) 0.6883(6) -0.0921(7) 0.0237(17) Uani 1 1 d . .
H2 H 0.3449 0.6842 -0.1219 0.028 Uiso 1 1 calc R U
C3 C 0.4723(6) 0.7482(6) -0.1435(6) 0.0241(18) Uani 1 1 d . .
H3 H 0.4427 0.7864 -0.2086 0.029 Uiso 1 1 calc R U
C4 C 0.5782(7) 0.7516(6) -0.0965(7) 0.0256(18) Uani 1 1 d . .
H4 H 0.6187 0.7916 -0.1312 0.031 Uiso 1 1 calc R U
C5 C 0.6213(6) 0.6960(6) 0.0002(6) 0.0185(15) Uani 1 1 d . .
C6 C 0.7264(6) 0.6955(6) 0.0644(6) 0.0210(16) Uani 1 1 d . .
C7 C 0.7506(6) 0.6441(6) 0.1678(7) 0.0212(16) Uani 1 1 d . .
C8 C 0.8515(6) 0.6639(6) 0.2281(7) 0.0233(17) Uani 1 1 d . .
H8 H 0.8804 0.6352 0.2985 0.028 Uiso 1 1 calc R U
C9 C 0.9037(6) 0.7308(6) 0.1720(7) 0.0190(15) Uani 1 1 d . .
C10 C 1.0111(6) 0.7711(6) 0.2091(7) 0.0232(17) Uani 1 1 d . .
C11 C 1.0149(7) 0.8889(7) 0.1704(9) 0.035(2) Uani 1 1 d . .
H11A H 1.0832 0.9149 0.1939 0.042 Uiso 1 1 calc R U
H11B H 0.9914 0.8922 0.0904 0.042 Uiso 1 1 calc R U
H11C H 0.9724 0.9330 0.2028 0.042 Uiso 1 1 calc R U
C12 C 1.0475(7) 0.7688(8) 0.3376(8) 0.035(2) Uani 1 1 d . .
H12A H 1.1160 0.7946 0.3612 0.042 Uiso 1 1 calc R U
H12B H 1.0049 0.8144 0.3683 0.042 Uiso 1 1 calc R U
H12C H 1.0445 0.6961 0.3636 0.042 Uiso 1 1 calc R U
C13 C 1.0831(6) 0.6990(7) 0.1640(6) 0.0212(16) Uani 1 1 d . .
C14 C 1.0597(7) 0.5923(7) 0.1313(8) 0.0290(19) Uani 1 1 d . .
H14 H 0.9978 0.5637 0.1346 0.035 Uiso 1 1 calc R U
C15 C 1.1270(7) 0.5279(7) 0.0938(8) 0.032(2) Uani 1 1 d . .
H15 H 1.1105 0.4562 0.0748 0.038 Uiso 1 1 calc R U
C16 C 1.2185(6) 0.5694(7) 0.0845(8) 0.0272(18) Uani 1 1 d . .
H16 H 1.2620 0.5272 0.0558 0.033 Uiso 1 1 calc R U
C17 C 1.1779(6) 0.7392(7) 0.1588(7) 0.0244(17) Uani 1 1 d . .
H17 H 1.1963 0.8094 0.1822 0.029 Uiso 1 1 calc R U
C18 C 1.2441(6) 0.6753(7) 0.1190(7) 0.0283(19) Uani 1 1 d . .
H18 H 1.3060 0.7035 0.1153 0.034 Uiso 1 1 calc R U
C19 C 0.7579(6) 0.4343(7) 0.5231(7) 0.0286(19) Uani 1 1 d . .
H19A H 0.7258 0.3965 0.5721 0.034 Uiso 1 1 calc R U
H19B H 0.8088 0.3890 0.5062 0.034 Uiso 1 1 calc R U
H19C H 0.7887 0.4993 0.5590 0.034 Uiso 1 1 calc R U
C20 C 0.6795(7) 0.4631(6) 0.4159(6) 0.0222(17) Uani 1 1 d . .
C21 C 0.5801(7) 0.4334(6) 0.4036(7) 0.0242(18) Uani 1 1 d . .
H21 H 0.5667 0.3935 0.4617 0.029 Uiso 1 1 calc R U
C22 C 0.4957(7) 0.4572(6) 0.3114(7) 0.0221(17) Uani 1 1 d . .
C23 C 0.3920(7) 0.4193(7) 0.3160(7) 0.030(2) Uani 1 1 d . .
H23A H 0.3973 0.3819 0.3852 0.036 Uiso 1 1 calc R U
H23B H 0.3481 0.4806 0.3113 0.036 Uiso 1 1 calc R U
H23C H 0.3649 0.3713 0.2546 0.036 Uiso 1 1 calc R U

loop_
_atom_site_aniso_label
_atom_site_aniso_U_11
_atom_site_aniso_U_22
_atom_site_aniso_U_33
_atom_site_aniso_U_23
_atom_site_aniso_U_13
_atom_site_aniso_U_12
Pt1 0.02363(17) 0.01452(17) 0.01982(17) 0.00038(11) 0.01139(12) 0.00091(11)
S1 0.0240(10) 0.0196(10) 0.0233(10) 0.0034(8) 0.0095(8) -0.0020(8)
O15 0.023(3) 0.019(3) 0.024(3) 0.001(2) 0.013(2) -0.005(2)
O16 0.021(3) 0.027(3) 0.019(3) 0.007(2) 0.008(2) -0.001(2)
N1 0.024(3) 0.017(3) 0.016(3) -0.004(2) 0.011(3) 0.001(3)
C1 0.021(4) 0.021(4) 0.025(4) -0.006(3) 0.009(3) 0.006(3)
C2 0.030(4) 0.016(4) 0.029(4) -0.004(3) 0.013(4) -0.001(3)
C3 0.038(5) 0.017(4) 0.014(4) -0.003(3) 0.000(3) 0.010(3)
C4 0.037(5) 0.018(4) 0.027(4) -0.001(3) 0.017(4) -0.003(3)
C5 0.027(4) 0.012(4) 0.020(4) 0.003(3) 0.012(3) 0.006(3)
C6 0.030(4) 0.020(4) 0.016(4) 0.001(3) 0.010(3) 0.001(3)
C7 0.028(4) 0.013(4) 0.025(4) -0.004(3) 0.012(3) 0.002(3)
C8 0.023(4) 0.025(4) 0.020(4) 0.008(3) 0.002(3) 0.007(3)
C9 0.023(4) 0.011(4) 0.024(4) -0.002(3) 0.008(3) -0.001(3)
C10 0.019(4) 0.020(4) 0.030(4) 0.000(3) 0.006(3) -0.001(3)
C11 0.025(5) 0.020(4) 0.057(6) -0.003(4) 0.009(4) 0.000(4)
C12 0.027(5) 0.044(6) 0.034(5) -0.016(4) 0.006(4) -0.002(4)
C13 0.020(4) 0.024(4) 0.020(4) 0.004(3) 0.004(3) 0.000(3)
C14 0.026(4) 0.026(5) 0.039(5) -0.002(4) 0.015(4) -0.008(3)
C15 0.026(4) 0.019(4) 0.054(6) 0.004(4) 0.019(4) 0.000(3)
C16 0.024(4) 0.025(5) 0.036(5) 0.003(4) 0.014(4) 0.006(3)
C17 0.019(4) 0.027(4) 0.026(4) -0.001(3) 0.003(3) -0.004(3)
C18 0.019(4) 0.037(5) 0.028(5) 0.005(4) 0.003(3) -0.002(3)
C19 0.025(4) 0.028(5) 0.030(5) 0.011(4) 0.002(4) 0.009(4)
C20 0.037(5) 0.016(4) 0.017(4) 0.001(3) 0.013(3) 0.004(3)
C21 0.036(5) 0.019(4) 0.020(4) 0.005(3) 0.012(3) 0.000(3)
C22 0.036(5) 0.008(3) 0.028(4) -0.001(3) 0.019(4) 0.000(3)
C23 0.037(5) 0.032(5) 0.029(5) -0.004(4) 0.019(4) -0.007(4)

loop_
_atom_type_symbol
_atom_type_description
_atom_type_scat_dispersion_real
_atom_type_scat_dispersion_imag
_atom_type_scat_source
C C 0.0033 0.0016
;
International Tables for Crystallography
(Vol. C, Tables 4.2.6.8 and 6.1.1.4)
;
H H 0.0000 0.0000
;
International Tables for Crystallography
(Vol. C, Table 6.1.1.4)
;
N N 0.0061 0.0033
;
International Tables for Crystallography
(Vol. C, Tables 4.2.6.8 and 6.1.1.4)
;
O O 0.0106 0.0060
;
International Tables for Crystallography
(Vol. C, Tables 4.2.6.8 and 6.1.1.4)
;
Pt Pt -1.7033 8.3905
;
International Tables for Crystallography
(Vol. C, Tables 4.2.6.8 and 6.1.1.4)
;
S S 0.1246 0.1234
;
International Tables for Crystallography
(Vol. C, Tables 4.2.6.8 and 6.1.1.4)
;

loop_
_geom_angle_atom_site_label_1
_geom_angle_atom_site_label_2
_geom_angle_atom_site_label_3
_geom_angle
C7 Pt1 O16 92.0(3)
C7 Pt1 N1 82.2(3)
O16 Pt1 N1 174.1(2)
C7 Pt1 O15 173.6(3)
O16 Pt1 O15 93.4(2)
N1 Pt1 O15 92.3(2)
C6 S1 C9 91.6(4)
C22 O15 Pt1 122.8(5)
C20 O16 Pt1 122.6(5)
C1 N1 C5 118.6(7)
C1 N1 Pt1 125.9(5)
C5 N1 Pt1 115.4(5)
N1 C1 C2 122.9(8)
N1 C1 H1 118.6
C2 C1 H1 118.6
C3 C2 C1 119.3(8)
C3 C2 H2 120.3
C1 C2 H2 120.3
C2 C3 C4 118.9(7)
C2 C3 H3 120.6
C4 C3 H3 120.6
C5 C4 C3 120.3(7)
C5 C4 H4 119.9
C3 C4 H4 119.9
C4 C5 N1 120.1(7)
C4 C5 C6 128.2(7)
N1 C5 C6 111.6(7)
C7 C6 C5 118.0(7)
C7 C6 S1 112.4(6)
C5 C6 S1 128.9(6)
C6 C7 C8 111.8(7)
C6 C7 Pt1 112.7(6)
C8 C7 Pt1 135.3(6)
C9 C8 C7 113.6(7)
C9 C8 H8 123.2
C7 C8 H8 123.2
C8 C9 C10 129.3(7)
C8 C9 S1 110.6(6)
C10 C9 S1 120.1(6)
C9 C10 C11 109.2(7)
C9 C10 C12 109.6(7)
C11 C10 C12 108.2(7)
C9 C10 C13 111.5(7)
C11 C10 C13 110.9(7)
C12 C10 C13 107.5(7)
C10 C11 H11A 109.5
C10 C11 H11B 109.5
H11A C11 H11B 109.5
C10 C11 H11C 109.5
H11A C11 H11C 109.5
H11B C11 H11C 109.5
C10 C12 H12A 109.5
C10 C12 H12B 109.5
H12A C12 H12B 109.5
C10 C12 H12C 109.5
H12A C12 H12C 109.5
H12B C12 H12C 109.5
C14 C13 C17 117.7(8)
C14 C13 C10 122.2(7)
C17 C13 C10 120.0(7)
C15 C14 C13 121.2(8)
C15 C14 H14 119.4
C13 C14 H14 119.4
C14 C15 C16 120.7(8)
C14 C15 H15 119.6
C16 C15 H15 119.6
C15 C16 C18 118.7(8)
C15 C16 H16 120.6
C18 C16 H16 120.6
C18 C17 C13 120.9(8)
C18 C17 H17 119.5
C13 C17 H17 119.5
C17 C18 C16 120.6(8)
C17 C18 H18 119.7
C16 C18 H18 119.7
C20 C19 H19A 109.5
C20 C19 H19B 109.5
H19A C19 H19B 109.5
C20 C19 H19C 109.5
H19A C19 H19C 109.5
H19B C19 H19C 109.5
O16 C20 C21 128.4(8)
O16 C20 C19 112.6(7)
C21 C20 C19 119.0(7)
C20 C21 C22 127.0(7)
C20 C21 H21 116.5
C22 C21 H21 116.5
O15 C22 C21 125.7(8)
O15 C22 C23 115.8(8)
C21 C22 C23 118.5(7)
C22 C23 H23A 109.5
C22 C23 H23B 109.5
H23A C23 H23B 109.5
C22 C23 H23C 109.5
H23A C23 H23C 109.5
H23B C23 H23C 109.5

loop_
_geom_bond_atom_site_label_1
_geom_bond_atom_site_label_2
_geom_bond_distance
Pt1 C7 1.974(8)
Pt1 O16 2.005(5)
Pt1 N1 2.006(6)
Pt1 O15 2.089(5)
S1 C6 1.723(8)
S1 C9 1.743(8)
O15 C22 1.265(9)
O16 C20 1.291(9)
N1 C1 1.347(10)
N1 C5 1.387(10)
C1 C2 1.384(11)
C1 H1 0.9300
C2 C3 1.360(12)
C2 H2 0.9300
C3 C4 1.415(12)
C3 H3 0.9300
C4 C5 1.373(11)
C4 H4 0.9300
C5 C6 1.452(11)
C6 C7 1.391(11)
C7 C8 1.409(11)
C8 C9 1.393(11)
C8 H8 0.9300
C9 C10 1.506(11)
C10 C11 1.538(12)
C10 C12 1.540(12)
C10 C13 1.541(11)
C11 H11A 0.9600
C11 H11B 0.9600
C11 H11C 0.9600
C12 H12A 0.9600
C12 H12B 0.9600
C12 H12C 0.9600
C13 C14 1.393(12)
C13 C17 1.407(11)
C14 C15 1.388(12)
C14 H14 0.9300
C15 C16 1.388(12)
C15 H15 0.9300
C16 C18 1.394(12)
C16 H16 0.9300
C17 C18 1.388(12)
C17 H17 0.9300
C18 H18 0.9300
C19 C20 1.515(11)
C19 H19A 0.9600
C19 H19B 0.9600
C19 H19C 0.9600
C20 C21 1.380(12)
C21 C22 1.428(12)
C21 H21 0.9300
C22 C23 1.511(11)
C23 H23A 0.9600
C23 H23B 0.9600
C23 H23C 0.9600

loop_
_geom_torsion_atom_site_label_1
_geom_torsion_atom_site_label_2
_geom_torsion_atom_site_label_3
_geom_torsion_atom_site_label_4
_geom_torsion
C5 N1 C1 C2 -1.7(11)
Pt1 N1 C1 C2 174.3(6)
N1 C1 C2 C3 0.5(12)
C1 C2 C3 C4 0.7(11)
C2 C3 C4 C5 -0.7(12)
C3 C4 C5 N1 -0.5(11)
C3 C4 C5 C6 -175.5(7)
C1 N1 C5 C4 1.7(11)
Pt1 N1 C5 C4 -174.7(6)
C1 N1 C5 C6 177.4(6)
Pt1 N1 C5 C6 1.1(8)
C4 C5 C6 C7 171.7(8)
N1 C5 C6 C7 -3.7(10)
C4 C5 C6 S1 2.1(13)
N1 C5 C6 S1 -173.2(6)
C9 S1 C6 C7 -1.0(6)
C9 S1 C6 C5 169.1(7)
C5 C6 C7 C8 -170.9(7)
S1 C6 C7 C8 0.3(9)
C5 C6 C7 Pt1 4.5(9)
S1 C6 C7 Pt1 175.7(4)
C6 C7 C8 C9 0.7(10)
Pt1 C7 C8 C9 -173.2(6)
C7 C8 C9 C10 179.2(7)
C7 C8 C9 S1 -1.4(9)
C6 S1 C9 C8 1.4(6)
C6 S1 C9 C10 -179.2(6)
C8 C9 C10 C11 -141.6(9)
S1 C9 C10 C11 39.0(9)
C8 C9 C10 C12 -23.3(11)
S1 C9 C10 C12 157.3(6)
C8 C9 C10 C13 95.5(10)
S1 C9 C10 C13 -83.9(7)
C9 C10 C13 C14 -22.1(11)
C11 C10 C13 C14 -144.0(8)
C12 C10 C13 C14 97.9(9)
C9 C10 C13 C17 160.3(7)
C11 C10 C13 C17 38.3(10)
C12 C10 C13 C17 -79.7(9)
C17 C13 C14 C15 -0.5(13)
C10 C13 C14 C15 -178.2(8)
C13 C14 C15 C16 -2.1(15)
C14 C15 C16 C18 3.3(14)
C14 C13 C17 C18 1.9(12)
C10 C13 C17 C18 179.7(8)
C13 C17 C18 C16 -0.7(13)
C15 C16 C18 C17 -1.9(13)
Pt1 O16 C20 C21 3.5(11)
Pt1 O16 C20 C19 -176.6(5)
O16 C20 C21 C22 -2.9(14)
C19 C20 C21 C22 177.2(8)
Pt1 O15 C22 C21 -1.5(11)
Pt1 O15 C22 C23 178.6(5)
C20 C21 C22 O15 1.8(13)
C20 C21 C22 C23 -178.4(8)
